data_7159416
loop_
_publ_author_name
'Huang, Tingzhong'
'Shao, Ying'
'Tang, Shengbiao'
'Sun, Jiangtao'

_publ_section_title
;
 Gold-catalyzed tandem reaction of <i>o</i>-alkynylphenols with diazo
 compounds: access to 2,3-disubstituted benzofurans.
;
_journal_issue 28
_journal_name_full 'Organic &amp; biomolecular chemistry'
_journal_page_first 5752
_journal_page_last 5756
_journal_paper_doi 10.1039/d3ob00893b
_journal_volume 21
_journal_year 2023
_chemical_formula_moiety 'C23 H17 N O6'
_chemical_formula_sum 'C23 H17 N O6'
_chemical_formula_weight 403.38
_space_group_crystal_system monoclinic
_space_group_IT_number 14
_space_group_name_Hall '-P 2yn'
_space_group_name_H-M_alt 'P 1 21/n 1'
_atom_sites_solution_hydrogens geom
_atom_sites_solution_primary dual
_audit_creation_date 2022-07-04
_audit_creation_method
;
Olex2 1.5
(compiled 2021.12.09 svn.r5202d8cf for OlexSys, GUI svn.r6439)
;
_audit_update_record
;
2023-04-20 deposited with the CCDC.	2023-06-28 downloaded from the CCDC.
;
_cell_angle_alpha 90
_cell_angle_beta 96.5160(10)
_cell_angle_gamma 90
_cell_formula_units_Z 4
_cell_length_a 9.4331(2)
_cell_length_b 11.3391(2)
_cell_length_c 17.0360(3)
_cell_measurement_reflns_used 6738
_cell_measurement_temperature 214.00
_cell_measurement_theta_max 54.867
_cell_measurement_theta_min 4.084
_cell_volume 1810.45(6)
_computing_cell_refinement 'SAINT v8.37A (Bruker, 2015)'
_computing_data_reduction 'SAINT v8.37A (Bruker, 2015)'
_computing_molecular_graphics 'Olex2 1.5 (Dolomanov et al., 2009)'
_computing_publication_material 'Olex2 1.5 (Dolomanov et al., 2009)'
_computing_structure_refinement 'SHELXL 2018/3 (Sheldrick, 2015)'
_computing_structure_solution 'SHELXT 2018/2 (Sheldrick, 2018)'
_diffrn_ambient_temperature 214.00
_diffrn_measured_fraction_theta_full 0.995
_diffrn_measured_fraction_theta_max 0.994
_diffrn_measurement_device_type 'Bruker D8 Venture'
_diffrn_measurement_method '\f and \w scans'
_diffrn_radiation_type GaK\a
_diffrn_radiation_wavelength 1.34139
_diffrn_reflns_av_R_equivalents 0.0399
_diffrn_reflns_av_unetI/netI 0.0364
_diffrn_reflns_Laue_measured_fraction_full 0.995
_diffrn_reflns_Laue_measured_fraction_max 0.994
_diffrn_reflns_limit_h_max 11
_diffrn_reflns_limit_h_min -11
_diffrn_reflns_limit_k_max 13
_diffrn_reflns_limit_k_min -12
_diffrn_reflns_limit_l_max 18
_diffrn_reflns_limit_l_min -20
_diffrn_reflns_number 13399
_diffrn_reflns_point_group_measured_fraction_full 0.995
_diffrn_reflns_point_group_measured_fraction_max 0.994
_diffrn_reflns_theta_full 53.594
_diffrn_reflns_theta_max 54.936
_diffrn_reflns_theta_min 4.460
_diffrn_source_current 2.86
_diffrn_source_power 0.1995708
_diffrn_source_voltage 69.78
_diffrn_standards_number 0
_exptl_absorpt_coefficient_mu 0.573
_exptl_absorpt_correction_T_max 0.7508
_exptl_absorpt_correction_T_min 0.6293
_exptl_absorpt_correction_type multi-scan
_exptl_absorpt_process_details
;
SADABS-2016/2 (Bruker,2016/2) was used for absorption correction.
wR2(int) was 0.1070 before and 0.0535 after correction.
The Ratio of minimum to maximum transmission is 0.8382.
The \l/2 correction factor is Not present.
;
_exptl_crystal_colour colourless
_exptl_crystal_colour_primary colourless
_exptl_crystal_density_diffrn 1.480
_exptl_crystal_description block
_exptl_crystal_F_000 840
_exptl_crystal_size_max 0.08
_exptl_crystal_size_mid 0.07
_exptl_crystal_size_min 0.07
_refine_diff_density_max 0.212
_refine_diff_density_min -0.305
_refine_diff_density_rms 0.050
_refine_ls_extinction_method none
_refine_ls_goodness_of_fit_ref 1.062
_refine_ls_hydrogen_treatment constr
_refine_ls_matrix_type full
_refine_ls_number_parameters 272
_refine_ls_number_reflns 3425
_refine_ls_number_restraints 0
_refine_ls_restrained_S_all 1.062
_refine_ls_R_factor_all 0.0543
_refine_ls_R_factor_gt 0.0401
_refine_ls_shift/su_max 0.001
_refine_ls_shift/su_mean 0.000
_refine_ls_structure_factor_coef Fsqd
_refine_ls_weighting_details 'w=1/[\s^2^(Fo^2^)+(0.0558P)^2^+0.3479P] where P=(Fo^2^+2Fc^2^)/3'
_refine_ls_weighting_scheme calc
_refine_ls_wR_factor_gt 0.0988
_refine_ls_wR_factor_ref 0.1064
_reflns_Friedel_coverage 0.000
_reflns_number_gt 2727
_reflns_number_total 3425
_reflns_threshold_expression 'I > 2\s(I)'
_cod_data_source_file d3ob00893b2.cif
_cod_data_source_block 220704sjt_0m
_cod_depositor_comments 'Adding full bibliography for 7159415--7159416.cif.'
_cod_database_code 7159416
_shelx_shelxl_version_number 2018/3
_shelx_space_group_comment
;
The symmetry employed for this shelxl refinement is uniquely defined
by the following loop, which should always be used as a source of
symmetry information in preference to the above space-group names.
They are only intended as comments.
;
_shelx_estimated_absorpt_t_max 0.961
_shelx_estimated_absorpt_t_min 0.956
_olex2_refinement_description
;
1. Fixed Uiso
 At 1.2 times of:
  All C(H) groups, All C(H,H) groups
 At 1.5 times of:
  All C(H,H,H) groups
2.a Ternary CH refined with riding coordinates:
 C2(H2)
2.b Secondary CH2 refined with riding coordinates:
 C10(H10A,H10B), C11(H11A,H11B)
2.c Aromatic/amide H refined with riding coordinates:
 C4(H4), C5(H5), C6(H6), C7(H7), C15(H15), C17(H17), C18(H18), C19(H19),
 C20(H20)
2.d Idealised Me refined as rotating group:
 C23(H23A,H23B,H23C)
;
_olex2_submission_special_instructions 'No special instructions were received'

loop_
_space_group_symop_operation_xyz
'x, y, z'
'-x+1/2, y+1/2, -z+1/2'
'-x, -y, -z'
'x-1/2, -y-1/2, z-1/2'

loop_
_atom_site_label
_atom_site_type_symbol
_atom_site_fract_x
_atom_site_fract_y
_atom_site_fract_z
_atom_site_U_iso_or_equiv
_atom_site_adp_type
_atom_site_occupancy
_atom_site_site_symmetry_order
_atom_site_calc_flag
_atom_site_refinement_flags_posn
_atom_site_refinement_flags_adp
_atom_site_refinement_flags_occupancy
_atom_site_disorder_assembly
_atom_site_disorder_group
O1 O 0.25363(10) 0.66166(9) 0.57752(6) 0.0281(3) Uani 1 1 d . . . . .
O2 O 0.02171(11) 0.64831(9) 0.51913(6) 0.0281(3) Uani 1 1 d . . . . .
O3 O -0.08255(12) 0.90464(11) 0.56618(7) 0.0405(3) Uani 1 1 d . . . . .
O4 O -0.10071(12) 0.83730(11) 0.68811(7) 0.0392(3) Uani 1 1 d . . . . .
O5 O 0.46845(12) 0.51401(12) 0.64194(8) 0.0468(4) Uani 1 1 d . . . . .
O6 O 0.68695(11) 0.54733(11) 0.60882(7) 0.0402(3) Uani 1 1 d . . . . .
N1 N 0.08068(12) 0.77136(11) 0.62693(7) 0.0241(3) Uani 1 1 d . . . . .
C1 C 0.12713(15) 0.72831(13) 0.55472(9) 0.0237(3) Uani 1 1 d . . . . .
C2 C 0.16065(15) 0.82012(13) 0.49134(8) 0.0231(3) Uani 1 1 d . . . . .
H2 H 0.139535 0.901956 0.506606 0.028 Uiso 1 1 calc R U . . .
C3 C 0.06379(15) 0.77868(14) 0.42013(9) 0.0249(3) Uani 1 1 d . . . . .
C4 C 0.03912(16) 0.82068(15) 0.34309(9) 0.0317(4) Uani 1 1 d . . . . .
H4 H 0.087488 0.887642 0.327428 0.038 Uiso 1 1 calc R U . . .
C5 C -0.05852(18) 0.76166(17) 0.28969(10) 0.0374(4) Uani 1 1 d . . . . .
H5 H -0.074916 0.788264 0.237189 0.045 Uiso 1 1 calc R U . . .
C6 C -0.13210(18) 0.66401(16) 0.31288(10) 0.0357(4) Uani 1 1 d . . . . .
H6 H -0.198152 0.625946 0.275831 0.043 Uiso 1 1 calc R U . . .
C7 C -0.11009(17) 0.62140(15) 0.38971(10) 0.0308(4) Uani 1 1 d . . . . .
H7 H -0.160407 0.555892 0.405972 0.037 Uiso 1 1 calc R U . . .
C8 C -0.01069(15) 0.68013(14) 0.44083(9) 0.0256(3) Uani 1 1 d . . . . .
C9 C -0.03820(16) 0.84331(14) 0.62105(9) 0.0287(4) Uani 1 1 d . . . . .
C10 C 0.07156(17) 0.68824(15) 0.69237(9) 0.0305(4) Uani 1 1 d . . . . .
H10A H 0.165862 0.670424 0.720130 0.037 Uiso 1 1 calc R U . . .
H10B H 0.024164 0.614662 0.674196 0.037 Uiso 1 1 calc R U . . .
C11 C -0.0185(2) 0.75957(16) 0.74338(10) 0.0395(4) Uani 1 1 d . . . . .
H11A H -0.081272 0.708141 0.770153 0.047 Uiso 1 1 calc R U . . .
H11B H 0.041917 0.804875 0.783181 0.047 Uiso 1 1 calc R U . . .
C12 C 0.31825(15) 0.79926(13) 0.48901(9) 0.0230(3) Uani 1 1 d . . . . .
C13 C 0.36132(15) 0.70819(13) 0.53802(9) 0.0242(3) Uani 1 1 d . . . . .
C14 C 0.50345(15) 0.66646(14) 0.54940(9) 0.0249(3) Uani 1 1 d . . . . .
C15 C 0.59995(16) 0.72350(14) 0.50709(9) 0.0267(4) Uani 1 1 d . . . . .
H15 H 0.695069 0.697232 0.512256 0.032 Uiso 1 1 calc R U . . .
C16 C 0.56124(15) 0.81938(14) 0.45657(9) 0.0240(3) Uani 1 1 d . . . . .
C17 C 0.66358(16) 0.87956(14) 0.41667(9) 0.0283(4) Uani 1 1 d . . . . .
H17 H 0.758665 0.853206 0.422066 0.034 Uiso 1 1 calc R U . . .
C18 C 0.62558(17) 0.97544(14) 0.37047(9) 0.0302(4) Uani 1 1 d . . . . .
H18 H 0.694532 1.014371 0.344242 0.036 Uiso 1 1 calc R U . . .
C19 C 0.48366(17) 1.01627(14) 0.36192(9) 0.0295(4) Uani 1 1 d . . . . .
H19 H 0.458839 1.082527 0.330141 0.035 Uiso 1 1 calc R U . . .
C20 C 0.38157(16) 0.96069(14) 0.39931(9) 0.0262(4) Uani 1 1 d . . . . .
H20 H 0.287384 0.989181 0.393187 0.031 Uiso 1 1 calc R U . . .
C21 C 0.41692(16) 0.86017(13) 0.44734(9) 0.0236(3) Uani 1 1 d . . . . .
C22 C 0.54671(16) 0.56843(14) 0.60444(9) 0.0275(4) Uani 1 1 d . . . . .
C23 C 0.73901(18) 0.45423(17) 0.66143(11) 0.0405(5) Uani 1 1 d . . . . .
H23A H 0.692619 0.380788 0.644333 0.061 Uiso 1 1 calc R U . . .
H23B H 0.718306 0.472664 0.714548 0.061 Uiso 1 1 calc R U . . .
H23C H 0.841301 0.446304 0.660966 0.061 Uiso 1 1 calc R U . . .

loop_
_atom_site_aniso_label
_atom_site_aniso_U_11
_atom_site_aniso_U_22
_atom_site_aniso_U_33
_atom_site_aniso_U_23
_atom_site_aniso_U_13
_atom_site_aniso_U_12
O1 0.0230(5) 0.0300(6) 0.0330(6) 0.0102(5) 0.0104(4) 0.0069(4)
O2 0.0317(6) 0.0272(6) 0.0253(6) 0.0008(5) 0.0030(4) -0.0050(5)
O3 0.0417(7) 0.0470(8) 0.0344(7) 0.0106(6) 0.0107(5) 0.0214(6)
O4 0.0417(7) 0.0475(8) 0.0312(7) 0.0039(5) 0.0163(5) 0.0164(6)
O5 0.0321(6) 0.0516(8) 0.0587(8) 0.0285(7) 0.0143(6) 0.0095(6)
O6 0.0271(6) 0.0464(8) 0.0484(8) 0.0213(6) 0.0104(5) 0.0128(5)
N1 0.0257(7) 0.0260(7) 0.0212(7) 0.0022(5) 0.0055(5) 0.0034(5)
C1 0.0219(7) 0.0252(8) 0.0244(8) 0.0021(6) 0.0038(6) 0.0031(6)
C2 0.0231(7) 0.0241(8) 0.0228(8) 0.0023(6) 0.0062(6) 0.0023(6)
C3 0.0219(7) 0.0289(9) 0.0247(8) 0.0008(6) 0.0056(6) 0.0057(6)
C4 0.0280(8) 0.0386(10) 0.0290(9) 0.0065(7) 0.0052(7) 0.0046(7)
C5 0.0361(9) 0.0520(12) 0.0237(9) 0.0008(8) 0.0017(7) 0.0072(8)
C6 0.0315(9) 0.0426(11) 0.0318(10) -0.0093(8) -0.0014(7) 0.0048(8)
C7 0.0294(8) 0.0285(9) 0.0347(9) -0.0061(7) 0.0048(7) 0.0021(7)
C8 0.0253(8) 0.0281(9) 0.0241(8) -0.0006(6) 0.0053(6) 0.0054(7)
C9 0.0286(8) 0.0310(9) 0.0272(9) -0.0007(7) 0.0067(7) 0.0045(7)
C10 0.0351(9) 0.0330(9) 0.0243(9) 0.0056(7) 0.0078(7) 0.0037(7)
C11 0.0488(11) 0.0438(11) 0.0278(9) 0.0062(8) 0.0122(8) 0.0098(9)
C12 0.0225(7) 0.0242(8) 0.0226(8) -0.0008(6) 0.0040(6) 0.0021(6)
C13 0.0237(7) 0.0269(8) 0.0231(8) -0.0009(6) 0.0072(6) 0.0003(6)
C14 0.0241(8) 0.0273(8) 0.0238(8) -0.0006(6) 0.0044(6) 0.0031(6)
C15 0.0228(8) 0.0319(9) 0.0259(8) -0.0016(7) 0.0053(6) 0.0046(6)
C16 0.0245(8) 0.0278(8) 0.0203(8) -0.0019(6) 0.0054(6) 0.0003(6)
C17 0.0243(8) 0.0356(9) 0.0259(9) -0.0016(7) 0.0068(6) -0.0002(7)
C18 0.0318(8) 0.0346(9) 0.0255(8) 0.0007(7) 0.0086(7) -0.0063(7)
C19 0.0368(9) 0.0276(9) 0.0244(8) 0.0018(7) 0.0046(7) -0.0009(7)
C20 0.0274(8) 0.0269(8) 0.0244(8) -0.0001(6) 0.0034(6) 0.0012(6)
C21 0.0254(8) 0.0258(8) 0.0200(8) -0.0031(6) 0.0036(6) 0.0000(6)
C22 0.0257(8) 0.0308(9) 0.0267(8) 0.0000(7) 0.0063(6) 0.0055(7)
C23 0.0326(9) 0.0453(11) 0.0445(11) 0.0166(9) 0.0073(8) 0.0161(8)

loop_
_atom_type_symbol
_atom_type_description
_atom_type_scat_dispersion_real
_atom_type_scat_dispersion_imag
_atom_type_scat_source
C C 0.0137 0.0067 'International Tables Vol C Tables 4.2.6.8 and 6.1.1.4'
H H 0.0000 0.0000 'International Tables Vol C Tables 4.2.6.8 and 6.1.1.4'
N N 0.0241 0.0134 'International Tables Vol C Tables 4.2.6.8 and 6.1.1.4'
O O 0.0389 0.0241 'International Tables Vol C Tables 4.2.6.8 and 6.1.1.4'

loop_
_geom_angle_atom_site_label_1
_geom_angle_atom_site_label_2
_geom_angle_atom_site_label_3
_geom_angle
_geom_angle_site_symmetry_1
_geom_angle_site_symmetry_3
_geom_angle_publ_flag
C13 O1 C1 107.60(11) . . ?
C8 O2 C1 108.10(11) . . ?
C9 O4 C11 109.19(12) . . ?
C22 O6 C23 115.62(12) . . ?
C1 N1 C10 118.76(12) . . ?
C9 N1 C1 117.54(12) . . ?
C9 N1 C10 108.48(12) . . ?
O1 C1 O2 107.41(11) . . ?
O1 C1 N1 105.86(11) . . ?
O1 C1 C2 108.24(11) . . ?
O2 C1 N1 108.28(11) . . ?
O2 C1 C2 108.44(11) . . ?
N1 C1 C2 118.15(12) . . ?
C1 C2 H2 112.4 . . ?
C3 C2 C1 101.37(12) . . ?
C3 C2 H2 112.4 . . ?
C3 C2 C12 115.99(12) . . ?
C12 C2 C1 101.03(11) . . ?
C12 C2 H2 112.4 . . ?
C4 C3 C2 132.34(15) . . ?
C8 C3 C2 108.94(13) . . ?
C8 C3 C4 118.72(15) . . ?
C3 C4 H4 120.7 . . ?
C5 C4 C3 118.69(16) . . ?
C5 C4 H4 120.7 . . ?
C4 C5 H5 119.6 . . ?
C6 C5 C4 120.88(16) . . ?
C6 C5 H5 119.6 . . ?
C5 C6 H6 119.3 . . ?
C5 C6 C7 121.32(16) . . ?
C7 C6 H6 119.3 . . ?
C6 C7 H7 121.8 . . ?
C8 C7 C6 116.50(16) . . ?
C8 C7 H7 121.8 . . ?
O2 C8 C3 113.14(13) . . ?
C7 C8 O2 122.97(14) . . ?
C7 C8 C3 123.86(15) . . ?
O3 C9 O4 122.84(14) . . ?
O3 C9 N1 127.34(14) . . ?
O4 C9 N1 109.81(13) . . ?
N1 C10 H10A 111.7 . . ?
N1 C10 H10B 111.7 . . ?
N1 C10 C11 100.23(13) . . ?
H10A C10 H10B 109.5 . . ?
C11 C10 H10A 111.7 . . ?
C11 C10 H10B 111.7 . . ?
O4 C11 C10 104.21(12) . . ?
O4 C11 H11A 110.9 . . ?
O4 C11 H11B 110.9 . . ?
C10 C11 H11A 110.9 . . ?
C10 C11 H11B 110.9 . . ?
H11A C11 H11B 108.9 . . ?
C13 C12 C2 109.21(12) . . ?
C13 C12 C21 120.75(13) . . ?
C21 C12 C2 130.02(13) . . ?
O1 C13 C14 122.82(13) . . ?
C12 C13 O1 113.76(12) . . ?
C12 C13 C14 123.40(13) . . ?
C13 C14 C22 121.78(13) . . ?
C15 C14 C13 116.20(14) . . ?
C15 C14 C22 122.01(13) . . ?
C14 C15 H15 118.7 . . ?
C14 C15 C16 122.59(14) . . ?
C16 C15 H15 118.7 . . ?
C15 C16 C17 121.40(14) . . ?
C15 C16 C21 119.64(13) . . ?
C17 C16 C21 118.91(14) . . ?
C16 C17 H17 119.6 . . ?
C18 C17 C16 120.74(14) . . ?
C18 C17 H17 119.6 . . ?
C17 C18 H18 119.8 . . ?
C17 C18 C19 120.36(14) . . ?
C19 C18 H18 119.8 . . ?
C18 C19 H19 119.6 . . ?
C20 C19 C18 120.78(15) . . ?
C20 C19 H19 119.6 . . ?
C19 C20 H20 119.8 . . ?
C19 C20 C21 120.43(14) . . ?
C21 C20 H20 119.8 . . ?
C12 C21 C16 117.38(13) . . ?
C12 C21 C20 123.82(13) . . ?
C20 C21 C16 118.77(13) . . ?
O5 C22 O6 122.83(15) . . ?
O5 C22 C14 125.51(14) . . ?
O6 C22 C14 111.66(13) . . ?
O6 C23 H23A 109.5 . . ?
O6 C23 H23B 109.5 . . ?
O6 C23 H23C 109.5 . . ?
H23A C23 H23B 109.5 . . ?
H23A C23 H23C 109.5 . . ?
H23B C23 H23C 109.5 . . ?

loop_
_geom_bond_atom_site_label_1
_geom_bond_atom_site_label_2
_geom_bond_distance
_geom_bond_site_symmetry_2
_geom_bond_publ_flag
O1 C1 1.4285(17) . ?
O1 C13 1.3851(17) . ?
O2 C1 1.4292(18) . ?
O2 C8 1.3821(18) . ?
O3 C9 1.2015(19) . ?
O4 C9 1.3456(18) . ?
O4 C11 1.449(2) . ?
O5 C22 1.2004(18) . ?
O6 C22 1.3382(18) . ?
O6 C23 1.4350(19) . ?
N1 C1 1.4374(18) . ?
N1 C9 1.3812(19) . ?
N1 C10 1.4697(19) . ?
C1 C2 1.558(2) . ?
C2 H2 0.9900 . ?
C2 C3 1.509(2) . ?
C2 C12 1.5103(19) . ?
C3 C4 1.391(2) . ?
C3 C8 1.387(2) . ?
C4 H4 0.9400 . ?
C4 C5 1.391(2) . ?
C5 H5 0.9400 . ?
C5 C6 1.388(3) . ?
C6 H6 0.9400 . ?
C6 C7 1.389(2) . ?
C7 H7 0.9400 . ?
C7 C8 1.377(2) . ?
C10 H10A 0.9800 . ?
C10 H10B 0.9800 . ?
C10 C11 1.516(2) . ?
C11 H11A 0.9800 . ?
C11 H11B 0.9800 . ?
C12 C13 1.361(2) . ?
C12 C21 1.413(2) . ?
C13 C14 1.414(2) . ?
C14 C15 1.384(2) . ?
C14 C22 1.481(2) . ?
C15 H15 0.9400 . ?
C15 C16 1.409(2) . ?
C16 C17 1.417(2) . ?
C16 C21 1.429(2) . ?
C17 H17 0.9400 . ?
C17 C18 1.366(2) . ?
C18 H18 0.9400 . ?
C18 C19 1.408(2) . ?
C19 H19 0.9400 . ?
C19 C20 1.367(2) . ?
C20 H20 0.9400 . ?
C20 C21 1.421(2) . ?
C23 H23A 0.9700 . ?
C23 H23B 0.9700 . ?
C23 H23C 0.9700 . ?

loop_
_geom_torsion_atom_site_label_1
_geom_torsion_atom_site_label_2
_geom_torsion_atom_site_label_3
_geom_torsion_atom_site_label_4
_geom_torsion
_geom_torsion_site_symmetry_1
_geom_torsion_site_symmetry_2
_geom_torsion_site_symmetry_3
_geom_torsion_site_symmetry_4
_geom_torsion_publ_flag
O1 C1 C2 C3 115.66(12) . . . . ?
O1 C1 C2 C12 -3.99(15) . . . . ?
O1 C13 C14 C15 -178.57(14) . . . . ?
O1 C13 C14 C22 0.5(2) . . . . ?
O2 C1 C2 C3 -0.57(14) . . . . ?
O2 C1 C2 C12 -120.21(12) . . . . ?
N1 C1 C2 C3 -124.16(13) . . . . ?
N1 C1 C2 C12 116.19(13) . . . . ?
N1 C10 C11 O4 26.55(17) . . . . ?
C1 O1 C13 C12 -1.29(17) . . . . ?
C1 O1 C13 C14 177.17(14) . . . . ?
C1 O2 C8 C3 -1.12(16) . . . . ?
C1 O2 C8 C7 -179.33(13) . . . . ?
C1 N1 C9 O3 -25.4(2) . . . . ?
C1 N1 C9 O4 155.37(13) . . . . ?
C1 N1 C10 C11 -164.53(13) . . . . ?
C1 C2 C3 C4 179.73(15) . . . . ?
C1 C2 C3 C8 -0.08(15) . . . . ?
C1 C2 C12 C13 3.26(16) . . . . ?
C1 C2 C12 C21 -174.89(15) . . . . ?
C2 C3 C4 C5 179.74(15) . . . . ?
C2 C3 C8 O2 0.74(17) . . . . ?
C2 C3 C8 C7 178.93(14) . . . . ?
C2 C12 C13 O1 -1.46(18) . . . . ?
C2 C12 C13 C14 -179.90(14) . . . . ?
C2 C12 C21 C16 -179.75(14) . . . . ?
C2 C12 C21 C20 2.2(3) . . . . ?
C3 C2 C12 C13 -105.32(15) . . . . ?
C3 C2 C12 C21 76.5(2) . . . . ?
C3 C4 C5 C6 1.2(2) . . . . ?
C4 C3 C8 O2 -179.10(12) . . . . ?
C4 C3 C8 C7 -0.9(2) . . . . ?
C4 C5 C6 C7 -0.5(3) . . . . ?
C5 C6 C7 C8 -0.8(2) . . . . ?
C6 C7 C8 O2 179.54(13) . . . . ?
C6 C7 C8 C3 1.5(2) . . . . ?
C8 O2 C1 O1 -115.74(12) . . . . ?
C8 O2 C1 N1 130.35(12) . . . . ?
C8 O2 C1 C2 1.02(14) . . . . ?
C8 C3 C4 C5 -0.5(2) . . . . ?
C9 O4 C11 C10 -18.47(18) . . . . ?
C9 N1 C1 O1 177.49(12) . . . . ?
C9 N1 C1 O2 -67.59(16) . . . . ?
C9 N1 C1 C2 56.09(18) . . . . ?
C9 N1 C10 C11 -26.84(17) . . . . ?
C10 N1 C1 O1 -48.57(16) . . . . ?
C10 N1 C1 O2 66.35(16) . . . . ?
C10 N1 C1 C2 -169.97(13) . . . . ?
C10 N1 C9 O3 -163.72(17) . . . . ?
C10 N1 C9 O4 17.10(18) . . . . ?
C11 O4 C9 O3 -177.77(17) . . . . ?
C11 O4 C9 N1 1.46(18) . . . . ?
C12 C2 C3 C4 -71.9(2) . . . . ?
C12 C2 C3 C8 108.30(15) . . . . ?
C12 C13 C14 C15 -0.3(2) . . . . ?
C12 C13 C14 C22 178.85(14) . . . . ?
C13 O1 C1 O2 120.28(12) . . . . ?
C13 O1 C1 N1 -124.21(12) . . . . ?
C13 O1 C1 C2 3.39(15) . . . . ?
C13 C12 C21 C16 2.3(2) . . . . ?
C13 C12 C21 C20 -175.73(14) . . . . ?
C13 C14 C15 C16 1.3(2) . . . . ?
C13 C14 C22 O5 2.2(3) . . . . ?
C13 C14 C22 O6 -177.00(14) . . . . ?
C14 C15 C16 C17 177.13(15) . . . . ?
C14 C15 C16 C21 -0.5(2) . . . . ?
C15 C14 C22 O5 -178.76(16) . . . . ?
C15 C14 C22 O6 2.1(2) . . . . ?
C15 C16 C17 C18 -177.26(14) . . . . ?
C15 C16 C21 C12 -1.3(2) . . . . ?
C15 C16 C21 C20 176.83(13) . . . . ?
C16 C17 C18 C19 0.2(2) . . . . ?
C17 C16 C21 C12 -178.98(14) . . . . ?
C17 C16 C21 C20 -0.9(2) . . . . ?
C17 C18 C19 C20 -0.2(2) . . . . ?
C18 C19 C20 C21 -0.2(2) . . . . ?
C19 C20 C21 C12 178.79(15) . . . . ?
C19 C20 C21 C16 0.8(2) . . . . ?
C21 C12 C13 O1 176.89(13) . . . . ?
C21 C12 C13 C14 -1.6(2) . . . . ?
C21 C16 C17 C18 0.4(2) . . . . ?
C22 C14 C15 C16 -177.83(14) . . . . ?
C23 O6 C22 O5 0.3(2) . . . . ?
C23 O6 C22 C14 179.46(14) . . . . ?
